data_4122637
loop_
_publ_author_name
'Deb, Arghya'
'Bag, Sukdev'
'Kancherla, Rajesh'
'Maiti, Debabrata'

_publ_section_title
;
 Palladium-catalyzed aryl C-h olefination with unactivated, aliphatic
 alkenes.
;
_journal_issue 39
_journal_name_full 'Journal of the American Chemical Society'
_journal_page_first 13602
_journal_page_last 13605
_journal_paper_doi 10.1021/ja5082734
_journal_volume 136
_journal_year 2014
_chemical_formula_sum 'C27 H30 N2 O'
_chemical_formula_weight 398.53
_chemical_name_systematic
; 
 ? 
;
_space_group_IT_number 14
_symmetry_space_group_name_Hall '-P 2ybc'
_symmetry_space_group_name_H-M 'P 1 21/c 1'
_atom_sites_solution_hydrogens geom
_atom_sites_solution_primary direct
_atom_sites_solution_secondary difmap
_audit_creation_method SHELXL-97
_cell_angle_alpha 90.00
_cell_angle_beta 90.329(5)
_cell_angle_gamma 90.00
_cell_formula_units_Z 4
_cell_length_a 18.728(7)
_cell_length_b 11.899(5)
_cell_length_c 9.571(4)
_cell_measurement_temperature 293(2)
_cell_volume 2132.8(15)
_computing_structure_refinement 'SHELXL-97 (Sheldrick, 1997)'
_computing_structure_solution 'SHELXS-97 (Sheldrick, 1990)'
_diffrn_ambient_temperature 293(2)
_diffrn_measured_fraction_theta_full 0.996
_diffrn_measured_fraction_theta_max 0.991
_diffrn_radiation_monochromator graphite
_diffrn_radiation_source 'fine-focus sealed tube'
_diffrn_radiation_type MoK\a
_diffrn_radiation_wavelength 0.71075
_diffrn_reflns_av_R_equivalents 0.1937
_diffrn_reflns_av_sigmaI/netI 0.2335
_diffrn_reflns_limit_h_max 25
_diffrn_reflns_limit_h_min -25
_diffrn_reflns_limit_k_max 16
_diffrn_reflns_limit_k_min -16
_diffrn_reflns_limit_l_max 13
_diffrn_reflns_limit_l_min -12
_diffrn_reflns_number 27516
_diffrn_reflns_theta_full 25.50
_diffrn_reflns_theta_max 29.14
_diffrn_reflns_theta_min 3.26
_exptl_absorpt_coefficient_mu 0.075
_exptl_crystal_density_diffrn 1.241
_exptl_crystal_density_method 'not measured'
_exptl_crystal_F_000 856
_refine_diff_density_max 0.740
_refine_diff_density_min -0.656
_refine_diff_density_rms 0.191
_refine_ls_extinction_method none
_refine_ls_goodness_of_fit_ref 0.721
_refine_ls_hydrogen_treatment mixed
_refine_ls_matrix_type full
_refine_ls_number_parameters 271
_refine_ls_number_reflns 5695
_refine_ls_number_restraints 0
_refine_ls_restrained_S_all 0.721
_refine_ls_R_factor_all 0.1650
_refine_ls_R_factor_gt 0.0903
_refine_ls_shift/su_max 0.000
_refine_ls_shift/su_mean 0.000
_refine_ls_structure_factor_coef Fsqd
_refine_ls_weighting_details 'calc w=1/[\s^2^(Fo^2^)+(0.2000P)^2^+0.0000P] where P=(Fo^2^+2Fc^2^)/3'
_refine_ls_weighting_scheme calc
_refine_ls_wR_factor_gt 0.2061
_refine_ls_wR_factor_ref 0.3157
_reflns_number_gt 1745
_reflns_number_total 5695
_reflns_threshold_expression >2sigma(I)
_cod_data_source_file ja5082734_si_005.cif
_cod_data_source_block shelxl
_cod_depositor_comments 'Adding full bibliography for 4122637--4122638.cif.'
_cod_database_code 4122637

loop_
_symmetry_equiv_pos_as_xyz
'x, y, z'
'-x, y+1/2, -z+1/2'
'-x, -y, -z'
'x, -y-1/2, z-1/2'

loop_
_atom_site_label
_atom_site_type_symbol
_atom_site_fract_x
_atom_site_fract_y
_atom_site_fract_z
_atom_site_U_iso_or_equiv
_atom_site_adp_type
_atom_site_occupancy
_atom_site_symmetry_multiplicity
_atom_site_calc_flag
_atom_site_refinement_flags
O1 O 0.32298(13) 0.24922(19) 0.4809(2) 0.0269(6) Uani 1 1 d .
N2 N 0.49969(15) 0.0311(2) 0.2223(3) 0.0194(6) Uani 1 1 d .
N3 N 0.39330(15) 0.1362(2) 0.3483(3) 0.0190(6) Uani 1 1 d .
H3A H 0.3923 0.0944 0.2750 0.023 Uiso 1 1 calc R
C4 C 0.63920(17) 0.0248(3) 0.3327(3) 0.0193(7) Uani 1 1 d .
H4 H 0.6856 0.0226 0.3677 0.023 Uiso 1 1 calc R
C5 C 0.51685(17) 0.0849(2) 0.3454(3) 0.0158(7) Uani 1 1 d .
C6 C 0.58539(17) 0.0848(3) 0.4051(3) 0.0174(7) Uani 1 1 d .
C7 C 0.55272(19) -0.0237(3) 0.1604(3) 0.0228(8) Uani 1 1 d .
H7 H 0.5427 -0.0607 0.0770 0.027 Uiso 1 1 calc R
C8 C 0.47457(19) 0.2002(3) 0.5370(3) 0.0194(7) Uani 1 1 d .
H8 H 0.4384 0.2393 0.5821 0.023 Uiso 1 1 calc R
C9 C 0.21886(16) -0.0361(3) 0.3590(3) 0.0176(7) Uani 1 1 d .
C10 C 0.45977(17) 0.1437(2) 0.4139(3) 0.0168(7) Uani 1 1 d .
C11 C 0.28955(18) -0.0221(3) 0.1487(3) 0.0239(8) Uani 1 1 d .
H11 H 0.3151 0.0217 0.0859 0.029 Uiso 1 1 calc R
C12 C 0.62253(19) -0.0292(3) 0.2124(3) 0.0231(8) Uani 1 1 d .
H12 H 0.6572 -0.0697 0.1647 0.028 Uiso 1 1 calc R
C13 C 0.26833(18) 0.1545(3) 0.2839(3) 0.0216(8) Uani 1 1 d .
H13A H 0.2247 0.1867 0.3206 0.026 Uiso 1 1 calc R
H13B H 0.2769 0.1885 0.1935 0.026 Uiso 1 1 calc R
C14 C 0.59784(19) 0.1427(3) 0.5318(3) 0.0208(7) Uani 1 1 d .
H14 H 0.6431 0.1423 0.5725 0.025 Uiso 1 1 calc R
C15 C 0.18635(17) 0.0154(3) 0.4831(3) 0.0181(7) Uani 1 1 d .
H15 H 0.1989 0.0897 0.5006 0.022 Uiso 1 1 calc R
C16 C 0.32988(18) 0.1845(3) 0.3816(3) 0.0183(7) Uani 1 1 d .
C17 C 0.54337(19) 0.1990(3) 0.5942(3) 0.0221(8) Uani 1 1 d .
H17 H 0.5522 0.2377 0.6769 0.027 Uiso 1 1 calc R
C18 C 0.14105(19) -0.0308(3) 0.5739(3) 0.0233(8) Uani 1 1 d .
H18 H 0.1270 -0.1049 0.5591 0.028 Uiso 1 1 calc R
C19 C 0.02965(19) 0.0213(3) 0.7071(3) 0.0240(8) Uani 1 1 d .
H19A H 0.0120 -0.0095 0.6197 0.029 Uiso 1 1 calc R
H19B H 0.0177 -0.0316 0.7804 0.029 Uiso 1 1 calc R
C20 C 0.25752(17) 0.0290(3) 0.2640(3) 0.0176(7) Uani 1 1 d .
C21 C 0.0036(2) 0.1931(3) 0.8737(4) 0.0288(9) Uani 1 1 d .
H21A H -0.0278 0.2579 0.8761 0.035 Uiso 1 1 calc R
H21B H -0.0106 0.1436 0.9491 0.035 Uiso 1 1 calc R
C22 C 0.24474(19) -0.2018(3) 0.2180(4) 0.0269(8) Uani 1 1 d .
H22 H 0.2398 -0.2786 0.2025 0.032 Uiso 1 1 calc R
C23 C 0.11142(18) 0.0297(3) 0.6987(3) 0.0214(7) Uani 1 1 d .
H23A H 0.1235 0.1094 0.6884 0.026 Uiso 1 1 calc R
C24 C 0.11903(19) 0.0305(3) 0.9716(3) 0.0266(8) Uani 1 1 d .
H24A H 0.0690 0.0095 0.9757 0.032 Uiso 1 1 calc R
H24B H 0.1433 -0.0079 1.0476 0.032 Uiso 1 1 calc R
C25 C 0.28399(19) -0.1364(3) 0.1263(4) 0.0289(8) Uani 1 1 d .
H25 H 0.3064 -0.1694 0.0501 0.035 Uiso 1 1 calc R
C26 C 0.21290(19) -0.1521(3) 0.3331(3) 0.0238(8) Uani 1 1 d .
H26A H 0.1870 -0.1966 0.3946 0.029 Uiso 1 1 calc R
C27 C 0.0784(2) 0.2334(3) 0.9045(4) 0.0294(9) Uani 1 1 d .
H27A H 0.0754 0.3064 0.9490 0.035 Uiso 1 1 calc R
H27B H 0.1029 0.2436 0.8164 0.035 Uiso 1 1 calc R
C28 C 0.1243(2) 0.1561(3) 0.9979(3) 0.0307(9) Uani 1 1 d .
H28A H 0.1739 0.1781 0.9873 0.037 Uiso 1 1 calc R
H28B H 0.1114 0.1700 1.0944 0.037 Uiso 1 1 calc R
C29 C -0.00975(19) 0.1313(3) 0.7354(4) 0.0291(8) Uani 1 1 d .
H29A H -0.0605 0.1158 0.7290 0.035 Uiso 1 1 calc R
H29B H 0.0017 0.1828 0.6603 0.035 Uiso 1 1 calc R
C30 C 0.14934(19) -0.0136(3) 0.8341(3) 0.0278(8) Uani 1 1 d .
H30A H 0.1467 -0.0950 0.8351 0.033 Uiso 1 1 calc R
H30B H 0.1994 0.0069 0.8296 0.033 Uiso 1 1 calc R

loop_
_atom_site_aniso_label
_atom_site_aniso_U_11
_atom_site_aniso_U_22
_atom_site_aniso_U_33
_atom_site_aniso_U_23
_atom_site_aniso_U_13
_atom_site_aniso_U_12
O1 0.0295(16) 0.0324(13) 0.0190(11) -0.0047(10) 0.0100(11) 0.0045(11)
N2 0.0218(16) 0.0223(13) 0.0141(12) 0.0003(11) 0.0058(11) 0.0011(11)
N3 0.0169(15) 0.0251(14) 0.0148(12) -0.0042(11) 0.0057(11) -0.0007(11)
C4 0.0117(16) 0.0250(16) 0.0213(16) 0.0066(13) 0.0051(13) 0.0018(12)
C5 0.0206(17) 0.0151(14) 0.0117(13) 0.0018(12) 0.0068(12) -0.0009(12)
C6 0.0172(16) 0.0201(15) 0.0148(14) 0.0016(12) 0.0036(12) -0.0015(13)
C7 0.031(2) 0.0253(17) 0.0120(14) -0.0010(13) 0.0062(14) 0.0027(14)
C8 0.0238(19) 0.0169(15) 0.0174(15) -0.0011(13) 0.0071(14) 0.0006(13)
C9 0.0107(15) 0.0259(16) 0.0163(14) 0.0012(13) 0.0022(12) -0.0004(12)
C10 0.0173(17) 0.0175(14) 0.0159(14) 0.0049(12) 0.0051(13) 0.0005(12)
C11 0.0178(18) 0.0362(19) 0.0178(15) -0.0005(14) 0.0072(14) 0.0040(14)
C12 0.0254(19) 0.0268(17) 0.0174(15) 0.0005(13) 0.0101(14) 0.0031(14)
C13 0.0215(18) 0.0272(17) 0.0162(15) 0.0057(13) 0.0103(14) 0.0072(14)
C14 0.0228(19) 0.0222(15) 0.0174(15) 0.0024(13) 0.0013(13) -0.0067(14)
C15 0.0148(16) 0.0226(15) 0.0171(15) -0.0005(13) 0.0018(13) -0.0008(13)
C16 0.0230(18) 0.0172(14) 0.0150(14) 0.0057(12) 0.0085(13) 0.0036(13)
C17 0.028(2) 0.0213(16) 0.0175(15) -0.0018(14) 0.0022(14) -0.0033(14)
C18 0.027(2) 0.0228(16) 0.0198(16) -0.0005(14) 0.0075(14) 0.0007(14)
C19 0.0218(19) 0.0304(18) 0.0198(16) 0.0011(14) 0.0058(14) -0.0035(14)
C20 0.0140(16) 0.0276(17) 0.0112(13) -0.0007(12) 0.0019(12) 0.0017(13)
C21 0.031(2) 0.0249(17) 0.0310(19) -0.0006(16) 0.0153(17) 0.0027(15)
C22 0.0198(19) 0.0300(18) 0.0309(18) -0.0110(16) 0.0004(15) 0.0011(15)
C23 0.0224(18) 0.0249(16) 0.0169(15) 0.0017(13) 0.0098(14) -0.0004(14)
C24 0.023(2) 0.038(2) 0.0191(16) 0.0036(15) 0.0040(14) 0.0003(15)
C25 0.0212(19) 0.041(2) 0.0249(18) -0.0127(16) 0.0039(15) -0.0007(16)
C26 0.0212(19) 0.0271(17) 0.0233(16) -0.0020(14) 0.0053(14) 0.0008(14)
C27 0.033(2) 0.0305(19) 0.0251(18) -0.0017(15) 0.0107(17) -0.0023(16)
C28 0.033(2) 0.041(2) 0.0176(16) -0.0026(16) 0.0084(16) -0.0067(17)
C29 0.0182(19) 0.043(2) 0.0256(18) 0.0045(16) 0.0057(15) 0.0019(16)
C30 0.026(2) 0.0351(19) 0.0229(17) 0.0015(15) 0.0070(15) 0.0068(15)

loop_
_atom_type_symbol
_atom_type_description
_atom_type_scat_dispersion_real
_atom_type_scat_dispersion_imag
_atom_type_scat_source
C C 0.0033 0.0016 'International Tables Vol C Tables 4.2.6.8 and 6.1.1.4'
H H 0.0000 0.0000 'International Tables Vol C Tables 4.2.6.8 and 6.1.1.4'
N N 0.0061 0.0033 'International Tables Vol C Tables 4.2.6.8 and 6.1.1.4'
O O 0.0106 0.0060 'International Tables Vol C Tables 4.2.6.8 and 6.1.1.4'

loop_
_geom_angle_atom_site_label_1
_geom_angle_atom_site_label_2
_geom_angle_atom_site_label_3
_geom_angle
C7 N2 C5 116.0(3)
C16 N3 C10 130.3(3)
C16 N3 H3A 114.8
C10 N3 H3A 114.8
C12 C4 C6 119.6(3)
C12 C4 H4 120.2
C6 C4 H4 120.2
N2 C5 C6 123.8(3)
N2 C5 C10 116.5(3)
C6 C5 C10 119.7(3)
C5 C6 C14 119.7(3)
C5 C6 C4 116.9(3)
C14 C6 C4 123.4(3)
N2 C7 C12 124.3(3)
N2 C7 H7 117.8
C12 C7 H7 117.8
C10 C8 C17 120.6(3)
C10 C8 H8 119.7
C17 C8 H8 119.7
C20 C9 C26 118.0(3)
C20 C9 C15 120.8(3)
C26 C9 C15 121.2(3)
C8 C10 N3 126.0(3)
C8 C10 C5 118.6(3)
N3 C10 C5 115.3(3)
C25 C11 C20 121.3(3)
C25 C11 H11 119.4
C20 C11 H11 119.4
C4 C12 C7 119.4(3)
C4 C12 H12 120.3
C7 C12 H12 120.3
C20 C13 C16 114.0(3)
C20 C13 H13A 108.7
C16 C13 H13A 108.7
C20 C13 H13B 108.7
C16 C13 H13B 108.7
H13A C13 H13B 107.6
C17 C14 C6 119.7(3)
C17 C14 H14 120.1
C6 C14 H14 120.1
C18 C15 C9 128.4(3)
C18 C15 H15 115.8
C9 C15 H15 115.8
O1 C16 N3 122.8(3)
O1 C16 C13 122.6(3)
N3 C16 C13 114.6(3)
C14 C17 C8 121.7(3)
C14 C17 H17 119.2
C8 C17 H17 119.2
C15 C18 C23 123.9(3)
C15 C18 H18 118.0
C23 C18 H18 118.0
C29 C19 C23 115.9(3)
C29 C19 H19A 108.3
C23 C19 H19A 108.3
C29 C19 H19B 108.3
C23 C19 H19B 108.3
H19A C19 H19B 107.4
C11 C20 C9 119.8(3)
C11 C20 C13 118.0(3)
C9 C20 C13 122.1(2)
C27 C21 C29 117.9(3)
C27 C21 H21A 107.8
C29 C21 H21A 107.8
C27 C21 H21B 107.8
C29 C21 H21B 107.8
H21A C21 H21B 107.2
C25 C22 C26 119.7(3)
C25 C22 H22 120.1
C26 C22 H22 120.1
C18 C23 C19 112.5(3)
C18 C23 C30 109.4(3)
C19 C23 C30 112.5(3)
C18 C23 H23A 107.4
C19 C23 H23A 107.4
C30 C23 H23A 107.4
C28 C24 C30 117.1(3)
C28 C24 H24A 108.0
C30 C24 H24A 108.0
C28 C24 H24B 108.0
C30 C24 H24B 108.0
H24A C24 H24B 107.3
C11 C25 C22 119.6(3)
C11 C25 H25 120.2
C22 C25 H25 120.2
C22 C26 C9 121.6(3)
C22 C26 H26A 119.2
C9 C26 H26A 119.2
C21 C27 C28 116.0(3)
C21 C27 H27A 108.3
C28 C27 H27A 108.3
C21 C27 H27B 108.3
C28 C27 H27B 108.3
H27A C27 H27B 107.4
C24 C28 C27 117.1(3)
C24 C28 H28A 108.0
C27 C28 H28A 108.0
C24 C28 H28B 108.0
C27 C28 H28B 108.0
H28A C28 H28B 107.3
C19 C29 C21 119.2(3)
C19 C29 H29A 107.5
C21 C29 H29A 107.5
C19 C29 H29B 107.5
C21 C29 H29B 107.5
H29A C29 H29B 107.0
C24 C30 C23 115.6(3)
C24 C30 H30A 108.4
C23 C30 H30A 108.4
C24 C30 H30B 108.4
C23 C30 H30B 108.4
H30A C30 H30B 107.4

loop_
_geom_bond_atom_site_label_1
_geom_bond_atom_site_label_2
_geom_bond_distance
O1 C16 1.230(4)
N2 C7 1.330(4)
N2 C5 1.377(4)
N3 C16 1.359(4)
N3 C10 1.394(4)
N3 H3A 0.8600
C4 C12 1.354(5)
C4 C6 1.419(4)
C4 H4 0.9300
C5 C6 1.402(5)
C5 C10 1.438(4)
C6 C14 1.413(4)
C7 C12 1.398(5)
C7 H7 0.9300
C8 C10 1.384(4)
C8 C17 1.397(5)
C8 H8 0.9300
C9 C20 1.399(4)
C9 C26 1.408(4)
C9 C15 1.471(4)
C11 C25 1.381(5)
C11 C20 1.399(4)
C11 H11 0.9300
C12 H12 0.9300
C13 C20 1.518(5)
C13 C16 1.523(5)
C13 H13A 0.9700
C13 H13B 0.9700
C14 C17 1.361(4)
C14 H14 0.9300
C15 C18 1.337(4)
C15 H15 0.9300
C17 H17 0.9300
C18 C23 1.503(4)
C18 H18 0.9300
C19 C29 1.527(5)
C19 C23 1.537(5)
C19 H19A 0.9700
C19 H19B 0.9700
C21 C27 1.508(5)
C21 C29 1.533(5)
C21 H21A 0.9700
C21 H21B 0.9700
C22 C25 1.387(5)
C22 C26 1.387(4)
C22 H22 0.9300
C23 C30 1.562(5)
C23 H23A 0.9800
C24 C28 1.519(5)
C24 C30 1.529(4)
C24 H24A 0.9700
C24 H24B 0.9700
C25 H25 0.9300
C26 H26A 0.9300
C27 C28 1.541(5)
C27 H27A 0.9700
C27 H27B 0.9700
C28 H28A 0.9700
C28 H28B 0.9700
C29 H29A 0.9700
C29 H29B 0.9700
C30 H30A 0.9700
C30 H30B 0.9700

loop_
_geom_torsion_atom_site_label_1
_geom_torsion_atom_site_label_2
_geom_torsion_atom_site_label_3
_geom_torsion_atom_site_label_4
_geom_torsion
C7 N2 C5 C6 0.4(4)
C7 N2 C5 C10 -179.5(3)
N2 C5 C6 C14 179.9(3)
C10 C5 C6 C14 -0.1(4)
N2 C5 C6 C4 -0.3(4)
C10 C5 C6 C4 179.7(3)
C12 C4 C6 C5 -0.4(4)
C12 C4 C6 C14 179.4(3)
C5 N2 C7 C12 0.1(5)
C17 C8 C10 N3 178.4(3)
C17 C8 C10 C5 -0.7(4)
C16 N3 C10 C8 3.7(5)
C16 N3 C10 C5 -177.2(3)
N2 C5 C10 C8 -179.2(3)
C6 C5 C10 C8 0.8(4)
N2 C5 C10 N3 1.6(4)
C6 C5 C10 N3 -178.3(3)
C6 C4 C12 C7 0.9(5)
N2 C7 C12 C4 -0.8(5)
C5 C6 C14 C17 -0.7(4)
C4 C6 C14 C17 179.5(3)
C20 C9 C15 C18 171.0(3)
C26 C9 C15 C18 -9.8(6)
C10 N3 C16 O1 2.3(5)
C10 N3 C16 C13 -179.3(3)
C20 C13 C16 O1 -128.5(3)
C20 C13 C16 N3 53.1(3)
C6 C14 C17 C8 0.9(5)
C10 C8 C17 C14 -0.2(5)
C9 C15 C18 C23 179.5(3)
C25 C11 C20 C9 -0.1(5)
C25 C11 C20 C13 177.9(3)
C26 C9 C20 C11 -0.9(5)
C15 C9 C20 C11 178.3(3)
C26 C9 C20 C13 -178.8(3)
C15 C9 C20 C13 0.4(5)
C16 C13 C20 C11 -94.9(3)
C16 C13 C20 C9 83.1(4)
C15 C18 C23 C19 129.1(4)
C15 C18 C23 C30 -105.0(4)
C29 C19 C23 C18 -132.9(3)
C29 C19 C23 C30 103.0(3)
C20 C11 C25 C22 1.3(6)
C26 C22 C25 C11 -1.5(6)
C25 C22 C26 C9 0.5(6)
C20 C9 C26 C22 0.7(5)
C15 C9 C26 C22 -178.5(3)
C29 C21 C27 C28 -97.0(4)
C30 C24 C28 C27 68.2(4)
C21 C27 C28 C24 41.0(4)
C23 C19 C29 C21 -63.0(4)
C27 C21 C29 C19 61.3(4)
C28 C24 C30 C23 -63.7(4)
C18 C23 C30 C24 -173.4(3)
C19 C23 C30 C24 -47.5(4)
